data_4001305
loop_
_publ_author_name
'Bernuy-Lopez, Carlos'
'Allix, Mathieu'
'Bridges, Craig A.'
'Claridge, John B.'
'Rosseinsky, Matthew J.'

_publ_section_title
;
 Sr2MgMoO6-\d:&#x00A0; Structure, Phase Stability, and Cation Site Order
 Control of Reduction
;
_journal_issue 5
_journal_name_full 'Chemistry of Materials'
_journal_page_first 1035
_journal_paper_doi 10.1021/cm0624116
_journal_volume 19
_journal_year 2007
_chemical_formula_sum 'Mg0.5 Mo0.5 O3 Sr'
_chemical_formula_weight 195.74
_chemical_name_systematic ' ?'
_space_group_IT_number 2
_symmetry_cell_setting triclinic
_symmetry_space_group_name_Hall '-P 1 (-1/2*x+1/2*y+1/2*z,1/2*x-1/2*y+1/2*z,1/2*x+1/2*y-1/2*z)'
_symmetry_space_group_name_H-M 'I -1'
_cell_angle_alpha 89.9878(12)
_cell_angle_beta 89.9992(22)
_cell_angle_gamma 90.0048(16)
_cell_formula_units_Z 4
_cell_length_a 5.569801(16)
_cell_length_b 5.569576(16)
_cell_length_c 7.923807(17)
_cell_volume 245.8078(11)
_pd_block_id 2006-08-22T13:30|FINAL_POL_XRAY_phase1|jbc||
_pd_phase_name 'from C:/Carlos/Sr2MgMoO6/POLARIS/PF4_FINAL_ANISO_CONTINUE.EXP'
_cod_data_source_file cm0624116si20061009_082026.cif
_cod_data_source_block FINAL_POL_XRAY_phase_1
_cod_depositor_comments
;
The following automatic conversions were performed:

'_geom_bond_publ_flag' value 'N' changed to 'n' according to
/home/saulius/struct/CIF-dictionaries/cif_core.dic dictionary named
'cif_core.dic' version 2.4.1 from 2010-06-29 (114
times).

'_geom_angle_publ_flag' value 'N' changed to 'n' according
to /home/saulius/struct/CIF-dictionaries/cif_core.dic dictionary
named 'cif_core.dic' version 2.4.1 from 2010-06-29 (741 time).

Automatic conversion script
Id: cif_fix_values 1715 2011-07-08 13:25:40Z adriana 
;
_cod_original_cell_volume 245.8080(10)
_cod_original_formula_sum 'Mg0.50 Mo0.50 O3 Sr'
_cod_database_code 4001305

loop_
_symmetry_equiv_pos_site_id
_symmetry_equiv_pos_as_xyz
1 +x,+y,+z
-1 -x,-y,-z
101 +x+1/2,+y+1/2,+z+1/2
-101 -x+1/2,-y+1/2,-z+1/2

loop_
_atom_site_type_symbol
_atom_site_label
_atom_site_fract_x
_atom_site_fract_y
_atom_site_fract_z
_atom_site_occupancy
_atom_site_thermal_displace_type
_atom_site_U_iso_or_equiv
_atom_site_symmetry_multiplicity
Sr Sr1 0.49455(28) 0.00470(28) 0.25335(18) 1.0 Uiso 0.01 4
Mo Mo1 0.0 0.0 0.0 0.9873(9) Uiso 0.01 2
Mg Mg2 0.5 0.5 0.0 0.9873(9) Uiso 0.01 2
O O1 -0.0266(14) 0.0249(14) 0.24043(33) 1.0 Uiso 0.01 4
O O2 0.2854(8) 0.2194(9) 0.0093(18) 1.0 Uiso 0.01 4
Mg Mg1 0.0 0.0 0.0 0.0127(9) Uiso 0.01 2
Mo Mo2 0.5 0.5 0.0 0.0127(9) Uiso 0.01 2
O O2b -0.2164(10) 0.2443(10) 0.0174(11) 1.0 Uiso 0.01 4

loop_
_atom_type_symbol
_atom_type_number_in_cell
Sr 4.0
Mo 2.0
Mg 2.0
O 12.0

loop_
_geom_angle_atom_site_label_1
_geom_angle_atom_site_label_2
_geom_angle_atom_site_label_3
_geom_angle
_geom_angle_site_symmetry_1
_geom_angle_site_symmetry_3
_geom_angle_publ_flag
Sr1 Sr1 Sr1 177.68(8) -1_655 -1_656 n
Sr1 Sr1 Sr1 89.28(6) -1_655 -101_434 n
Sr1 Sr1 Sr1 90.36(6) -1_655 -101_444 n
Sr1 Sr1 Sr1 88.09(5) -1_655 -101_534 n
Sr1 Sr1 Sr1 89.13(6) -1_655 -101_544 n
Sr1 Sr1 Mo1 54.78(4) -1_655 1_555 n
Sr1 Sr1 Mo1 53.640(33) -1_655 1_655 n
Sr1 Sr1 Mo1 124.04(6) -1_655 101_545 n
Sr1 Sr1 Mo1 126.06(6) -1_655 101_555 n
Sr1 Sr1 Mg2 53.709(35) -1_655 1_545 n
Sr1 Sr1 Mg2 54.71(4) -1_655 1_555 n
Sr1 Sr1 Mg2 126.21(6) -1_655 101_445 n
Sr1 Sr1 Mg2 123.89(6) -1_655 101_545 n
Sr1 Sr1 O1 88.88(8) -1_655 1_555 n
Sr1 Sr1 O1 86.97(8) -1_655 1_655 n
Sr1 Sr1 O1 90.15(7) -1_655 -101_545 n
Sr1 Sr1 O1 91.77(8) -1_655 -101_555 n
Sr1 Sr1 O2 41.94(22) -1_655 1_555 n
Sr1 Sr1 O2 38.91(21) -1_655 -1_655 n
Sr1 Sr1 O2 131.82(23) -1_655 -101_555 n
Sr1 Sr1 Mg1 54.78(4) -1_655 1_555 n
Sr1 Sr1 Mg1 53.640(33) -1_655 1_655 n
Sr1 Sr1 Mg1 124.04(6) -1_655 101_545 n
Sr1 Sr1 Mg1 126.06(6) -1_655 101_555 n
Sr1 Sr1 Sr1 90.85(6) -1_656 -101_434 n
Sr1 Sr1 Sr1 91.95(6) -1_656 -101_444 n
Sr1 Sr1 Sr1 89.59(6) -1_656 -101_534 n
Sr1 Sr1 Sr1 90.65(7) -1_656 -101_544 n
Sr1 Sr1 Mo1 126.96(6) -1_656 1_555 n
Sr1 Sr1 Mo1 124.59(6) -1_656 1_655 n
Sr1 Sr1 Mo1 54.43(4) -1_656 101_545 n
Sr1 Sr1 Mo1 55.44(4) -1_656 101_555 n
Sr1 Sr1 Mg2 124.76(6) -1_656 1_545 n
Sr1 Sr1 Mg2 126.79(6) -1_656 1_555 n
Sr1 Sr1 Mg2 55.532(35) -1_656 101_445 n
Sr1 Sr1 Mg2 54.34(4) -1_656 101_545 n
Sr1 Sr1 O1 92.94(8) -1_656 1_555 n
Sr1 Sr1 O1 91.34(8) -1_656 1_655 n
Sr1 Sr1 O1 88.24(7) -1_656 -101_545 n
Sr1 Sr1 O1 89.62(8) -1_656 -101_555 n
Sr1 Sr1 O2 140.36(23) -1_656 1_555 n
Sr1 Sr1 O2 138.78(22) -1_656 -1_655 n
Sr1 Sr1 O2 50.50(22) -1_656 -101_555 n
Sr1 Sr1 Mg1 126.96(6) -1_656 1_555 n
Sr1 Sr1 Mg1 124.59(6) -1_656 1_655 n
Sr1 Sr1 Mg1 54.43(4) -1_656 101_545 n
Sr1 Sr1 Mg1 55.44(4) -1_656 101_555 n
Sr1 Sr1 Sr1 91.24(6) -101_434 -101_444 n
Sr1 Sr1 Sr1 88.91(6) -101_434 -101_534 n
Sr1 Sr1 Sr1 177.21(8) -101_434 -101_544 n
Sr1 Sr1 Mo1 55.03(4) -101_545 1_555 n
Sr1 Sr1 Mo1 123.40(6) -101_545 1_655 n
Sr1 Sr1 Mo1 54.67(4) -101_545 101_545 n
Sr1 Sr1 Mo1 127.05(6) -101_545 101_555 n
Sr1 Sr1 Mg2 53.94(4) -101_545 1_545 n
Sr1 Sr1 Mg2 125.54(6) -101_545 1_555 n
Sr1 Sr1 Mg2 55.774(35) -101_545 101_445 n
Sr1 Sr1 Mg2 124.83(6) -101_545 101_545 n
Sr1 Sr1 O1 48.39(17) -101_545 1_555 n
Sr1 Sr1 O1 136.16(19) -101_545 1_655 n
Sr1 Sr1 O1 47.33(15) -101_545 -101_545 n
Sr1 Sr1 O1 140.06(18) -101_545 -101_555 n
Sr1 Sr1 O2 90.65(12) -101_545 1_555 n
Sr1 Sr1 O2 88.32(11) -101_545 -1_655 n
Sr1 Sr1 O2 91.08(11) -101_545 -101_555 n
Sr1 Sr1 Mg1 55.03(4) -101_545 1_555 n
Sr1 Sr1 Mg1 123.40(6) -101_545 1_655 n
Sr1 Sr1 Mg1 54.67(4) -101_545 101_545 n
Sr1 Sr1 Mg1 127.05(6) -101_545 101_555 n
Sr1 Sr1 Sr1 178.45(8) -101_444 -101_534 n
Sr1 Sr1 Sr1 91.06(7) -101_444 -101_544 n
Sr1 Sr1 Mo1 55.03(4) -101_555 1_555 n
Sr1 Sr1 Mo1 124.91(6) -101_555 1_655 n
Sr1 Sr1 Mo1 126.55(6) -101_555 101_545 n
Sr1 Sr1 Mo1 55.70(4) -101_555 101_555 n
Sr1 Sr1 Mg2 125.06(7) -101_555 1_545 n
Sr1 Sr1 Mg2 54.95(4) -101_555 1_555 n
Sr1 Sr1 Mg2 55.78(4) -101_555 101_445 n
Sr1 Sr1 Mg2 126.38(7) -101_555 101_545 n
Sr1 Sr1 O1 42.87(16) -101_555 1_555 n
Sr1 Sr1 O1 132.42(20) -101_555 1_655 n
Sr1 Sr1 O1 138.55(16) -101_555 -101_545 n
Sr1 Sr1 O1 48.84(17) -101_555 -101_555 n
Sr1 Sr1 O2 48.42(22) -101_555 1_555 n
Sr1 Sr1 O2 129.27(21) -101_555 -1_655 n
Sr1 Sr1 O2 41.46(22) -101_555 -101_555 n
Sr1 Sr1 Mg1 55.03(4) -101_555 1_555 n
Sr1 Sr1 Mg1 124.91(6) -101_555 1_655 n
Sr1 Sr1 Mg1 126.55(6) -101_555 101_545 n
Sr1 Sr1 Mg1 55.70(4) -101_555 101_555 n
Sr1 Sr1 Sr1 88.74(6) -101_534 -101_544 n
Sr1 Sr1 Mo1 123.98(6) -101_645 1_555 n
Sr1 Sr1 Mo1 53.869(33) -101_645 1_655 n
Sr1 Sr1 Mo1 54.66(4) -101_645 101_545 n
Sr1 Sr1 Mo1 125.27(7) -101_645 101_555 n
Sr1 Sr1 Mg2 53.953(35) -101_645 1_545 n
Sr1 Sr1 Mg2 123.83(6) -101_645 1_555 n
Sr1 Sr1 Mg2 125.43(6) -101_645 101_445 n
Sr1 Sr1 Mg2 54.59(4) -101_645 101_545 n
Sr1 Sr1 O1 137.22(18) -101_645 1_555 n
Sr1 Sr1 O1 47.33(17) -101_645 1_655 n
Sr1 Sr1 O1 41.66(16) -101_645 -101_545 n
Sr1 Sr1 O1 131.03(18) -101_645 -101_555 n
Sr1 Sr1 O2 130.04(23) -101_645 1_555 n
Sr1 Sr1 O2 49.19(21) -101_645 -1_655 n
Sr1 Sr1 O2 140.09(23) -101_645 -101_555 n
Sr1 Sr1 Mg1 123.98(6) -101_645 1_555 n
Sr1 Sr1 Mg1 53.869(33) -101_645 1_655 n
Sr1 Sr1 Mg1 54.66(4) -101_645 101_545 n
Sr1 Sr1 Mg1 125.27(7) -101_645 101_555 n
Sr1 Sr1 Mo1 125.47(6) -101_655 1_555 n
Sr1 Sr1 Mo1 53.866(33) -101_655 1_655 n
Sr1 Sr1 Mo1 124.74(6) -101_655 101_545 n
Sr1 Sr1 Mo1 55.68(4) -101_655 101_555 n
Sr1 Sr1 Mg2 123.33(5) -101_655 1_545 n
Sr1 Sr1 Mg2 54.95(4) -101_655 1_555 n
Sr1 Sr1 Mg2 126.96(6) -101_655 101_445 n
Sr1 Sr1 Mg2 54.58(4) -101_655 101_545 n
Sr1 Sr1 O1 133.86(18) -101_655 1_555 n
Sr1 Sr1 O1 41.43(17) -101_655 1_655 n
Sr1 Sr1 O1 130.38(16) -101_655 -101_545 n
Sr1 Sr1 O1 42.31(17) -101_655 -101_555 n
Sr1 Sr1 O2 89.70(12) -101_655 1_555 n
Sr1 Sr1 O2 89.00(11) -101_655 -1_655 n
Sr1 Sr1 O2 91.69(10) -101_655 -101_555 n
Sr1 Sr1 Mg1 125.47(6) -101_655 1_555 n
Sr1 Sr1 Mg1 53.866(33) -101_655 1_655 n
Sr1 Sr1 Mg1 124.74(6) -101_655 101_545 n
Sr1 Sr1 Mg1 55.68(4) -101_655 101_555 n
Mo1 Sr1 Mo1 108.42(4) 1_555 1_655 n
Mo1 Sr1 Mo1 109.70(5) 1_555 101_545 n
Mo1 Sr1 Mo1 110.73(4) 1_555 101_555 n
Mo1 Sr1 Mg2 70.035(31) 1_555 1_545 n
Mo1 Sr1 Mg2 70.541(29) 1_555 1_555 n
Mo1 Sr1 Mg2 71.438(30) 1_555 101_445 n
Mo1 Sr1 Mg2 178.42(5) 1_555 101_545 n
Mo1 Sr1 O1 34.16(6) 1_555 1_555 n
Mo1 Sr1 O1 141.68(8) 1_555 1_655 n
Mo1 Sr1 O1 92.92(13) 1_555 -101_545 n
Mo1 Sr1 O1 94.22(14) 1_555 -101_555 n
Mo1 Sr1 O2 35.83(10) 1_555 1_555 n
Mo1 Sr1 O2 84.84(18) 1_555 -1_655 n
Mo1 Sr1 O2 87.22(19) 1_555 -101_555 n
Mo1 Sr1 Mg1 0.0 1_555 1_555 n
Mo1 Sr1 Mg1 108.42(4) 1_555 1_655 n
Mo1 Sr1 Mg1 109.70(5) 1_555 101_545 n
Mo1 Sr1 Mg1 110.73(4) 1_555 101_555 n
Mo1 Sr1 Mo1 108.53(4) 1_655 101_545 n
Mo1 Sr1 Mo1 109.55(5) 1_655 101_555 n
Mo1 Sr1 Mg2 69.462(25) 1_655 1_545 n
Mo1 Sr1 Mg2 69.965(30) 1_655 1_555 n
Mo1 Sr1 Mg2 179.11(5) 1_655 101_445 n
Mo1 Sr1 Mg2 70.259(29) 1_655 101_545 n
Mo1 Sr1 O1 142.46(8) 1_655 1_555 n
Mo1 Sr1 O1 33.41(6) 1_655 1_655 n
Mo1 Sr1 O1 87.30(13) 1_655 -101_545 n
Mo1 Sr1 O1 87.90(14) 1_655 -101_555 n
Mo1 Sr1 O2 86.30(19) 1_655 1_555 n
Mo1 Sr1 O2 35.41(10) 1_655 -1_655 n
Mo1 Sr1 O2 145.31(11) 1_655 -101_555 n
Mo1 Sr1 Mg1 108.42(4) 1_655 1_555 n
Mo1 Sr1 Mg1 0.0 1_655 1_655 n
Mo1 Sr1 Mg1 108.53(4) 1_655 101_545 n
Mo1 Sr1 Mg1 109.55(5) 1_655 101_555 n
Mo1 Sr1 Mo1 109.87(4) 101_545 101_555 n
Mo1 Sr1 Mg2 70.340(30) 101_545 1_545 n
Mo1 Sr1 Mg2 178.40(4) 101_545 1_555 n
Mo1 Sr1 Mg2 70.773(30) 101_545 101_445 n
Mo1 Sr1 Mg2 70.180(29) 101_545 101_545 n
Mo1 Sr1 O1 93.49(15) 101_545 1_555 n
Mo1 Sr1 O1 92.72(15) 101_545 1_655 n
Mo1 Sr1 O1 33.96(5) 101_545 -101_545 n
Mo1 Sr1 O1 143.86(8) 101_545 -101_555 n
Mo1 Sr1 O2 145.12(13) 101_545 1_555 n
Mo1 Sr1 O2 93.21(18) 101_545 -1_655 n
Mo1 Sr1 O2 94.01(19) 101_545 -101_555 n
Mo1 Sr1 Mg1 109.70(5) 101_545 1_555 n
Mo1 Sr1 Mg1 108.53(4) 101_545 1_655 n
Mo1 Sr1 Mg1 0.0 101_545 101_545 n
Mo1 Sr1 Mg1 109.87(4) 101_545 101_555 n
Mo1 Sr1 Mg2 178.96(5) 101_555 1_545 n
Mo1 Sr1 Mg2 71.357(31) 101_555 1_555 n
Mo1 Sr1 Mg2 71.278(26) 101_555 101_445 n
Mo1 Sr1 Mg2 70.682(31) 101_555 101_545 n
Mo1 Sr1 O1 89.87(14) 101_555 1_555 n
Mo1 Sr1 O1 88.79(16) 101_555 1_655 n
Mo1 Sr1 O1 143.53(7) 101_555 -101_545 n
Mo1 Sr1 O1 34.37(6) 101_555 -101_555 n
Mo1 Sr1 O2 93.43(20) 101_555 1_555 n
Mo1 Sr1 O2 144.40(12) 101_555 -1_655 n
Mo1 Sr1 O2 36.26(9) 101_555 -101_555 n
Mo1 Sr1 Mg1 110.73(4) 101_555 1_555 n
Mo1 Sr1 Mg1 109.55(5) 101_555 1_655 n
Mo1 Sr1 Mg1 109.87(4) 101_555 101_545 n
Mo1 Sr1 Mg1 0.0 101_555 101_555 n
Mg2 Sr1 Mg2 108.42(4) 1_545 1_555 n
Mg2 Sr1 Mg2 109.71(5) 1_545 101_445 n
Mg2 Sr1 Mg2 108.54(4) 1_545 101_545 n
Mg2 Sr1 O1 91.14(14) 1_545 1_555 n
Mg2 Sr1 O1 90.18(15) 1_545 1_655 n
Mg2 Sr1 O1 36.58(5) 1_545 -101_545 n
Mg2 Sr1 O1 145.29(8) 1_545 -101_555 n
Mg2 Sr1 O2 86.84(20) 1_545 1_555 n
Mg2 Sr1 O2 34.67(10) 1_545 -1_655 n
Mg2 Sr1 O2 144.77(11) 1_545 -101_555 n
Mg2 Sr1 Mg1 70.035(31) 1_545 1_555 n
Mg2 Sr1 Mg1 69.462(25) 1_545 1_655 n
Mg2 Sr1 Mg1 70.340(30) 1_545 101_545 n
Mg2 Sr1 Mg1 178.96(5) 1_545 101_555 n
Mg2 Sr1 Mg2 110.72(4) 1_555 101_445 n
Mg2 Sr1 Mg2 109.54(5) 1_555 101_545 n
Mg2 Sr1 O1 87.52(14) 1_555 1_555 n
Mg2 Sr1 O1 86.25(15) 1_555 1_655 n
Mg2 Sr1 O1 144.70(7) 1_555 -101_545 n
Mg2 Sr1 O1 37.25(6) 1_555 -101_555 n
Mg2 Sr1 O2 34.94(11) 1_555 1_555 n
Mg2 Sr1 O2 85.23(18) 1_555 -1_655 n
Mg2 Sr1 O2 87.58(19) 1_555 -101_555 n
Mg2 Sr1 Mg1 70.541(29) 1_555 1_555 n
Mg2 Sr1 Mg1 69.965(30) 1_555 1_655 n
Mg2 Sr1 Mg1 178.40(4) 1_555 101_545 n
Mg2 Sr1 Mg1 71.357(31) 1_555 101_555 n
Mg2 Sr1 Mg2 109.87(4) 101_445 101_545 n
Mg2 Sr1 O1 37.46(6) 101_445 1_555 n
Mg2 Sr1 O1 146.79(8) 101_445 1_655 n
Mg2 Sr1 O1 91.83(13) 101_445 -101_545 n
Mg2 Sr1 O1 92.98(14) 101_445 -101_555 n
Mg2 Sr1 O2 93.99(19) 101_445 1_555 n
Mg2 Sr1 O2 143.82(12) 101_445 -1_655 n
Mg2 Sr1 O2 35.56(10) 101_445 -101_555 n
Mg2 Sr1 Mg1 71.438(30) 101_445 1_555 n
Mg2 Sr1 Mg1 179.11(5) 101_445 1_655 n
Mg2 Sr1 Mg1 70.773(30) 101_445 101_545 n
Mg2 Sr1 Mg1 71.278(26) 101_445 101_555 n
Mg2 Sr1 O1 147.21(7) 101_545 1_555 n
Mg2 Sr1 O1 37.07(6) 101_545 1_655 n
Mg2 Sr1 O1 86.18(13) 101_545 -101_545 n
Mg2 Sr1 O1 86.62(14) 101_545 -101_555 n
Mg2 Sr1 O2 144.08(12) 101_545 1_555 n
Mg2 Sr1 O2 93.59(18) 101_545 -1_655 n
Mg2 Sr1 O2 94.36(19) 101_545 -101_555 n
Mg2 Sr1 Mg1 178.42(5) 101_545 1_555 n
Mg2 Sr1 Mg1 70.259(29) 101_545 1_655 n
Mg2 Sr1 Mg1 70.180(29) 101_545 101_545 n
Mg2 Sr1 Mg1 70.682(31) 101_545 101_555 n
O1 Sr1 O1 173.74(27) 1_555 1_655 n
O1 Sr1 O1 95.71(19) 1_555 -101_545 n
O1 Sr1 O1 91.70(26) 1_555 -101_555 n
O1 Sr1 O2 59.98(18) 1_555 1_555 n
O1 Sr1 O2 116.17(18) 1_555 -1_655 n
O1 Sr1 O2 57.51(18) 1_555 -101_555 n
O1 Sr1 Mg1 34.16(6) 1_555 1_555 n
O1 Sr1 Mg1 142.46(8) 1_555 1_655 n
O1 Sr1 Mg1 93.49(15) 1_555 101_545 n
O1 Sr1 Mg1 89.87(14) 1_555 101_555 n
O1 Sr1 O1 88.99(26) 1_655 -101_545 n
O1 Sr1 O1 83.74(23) 1_655 -101_555 n
O1 Sr1 O2 113.99(19) 1_655 1_555 n
O1 Sr1 O2 62.60(17) 1_655 -1_655 n
O1 Sr1 O2 122.81(19) 1_655 -101_555 n
O1 Sr1 Mg1 141.68(8) 1_655 1_555 n
O1 Sr1 Mg1 33.41(6) 1_655 1_655 n
O1 Sr1 Mg1 92.72(15) 1_655 101_545 n
O1 Sr1 Mg1 88.79(16) 1_655 101_555 n
O1 Sr1 O1 172.37(31) -101_545 -101_555 n
O1 Sr1 O2 120.47(20) -101_545 1_555 n
O1 Sr1 O2 61.78(18) -101_545 -1_655 n
O1 Sr1 O2 123.59(19) -101_545 -101_555 n
O1 Sr1 Mg1 92.92(13) -101_545 1_555 n
O1 Sr1 Mg1 87.30(13) -101_545 1_655 n
O1 Sr1 Mg1 33.96(5) -101_545 101_545 n
O1 Sr1 Mg1 143.53(7) -101_545 101_555 n
O1 Sr1 O2 65.07(19) -101_555 1_555 n
O1 Sr1 O2 116.22(18) -101_555 -1_655 n
O1 Sr1 O2 59.55(18) -101_555 -101_555 n
O1 Sr1 Mg1 94.22(14) -101_555 1_555 n
O1 Sr1 Mg1 87.90(14) -101_555 1_655 n
O1 Sr1 Mg1 143.86(8) -101_555 101_545 n
O1 Sr1 Mg1 34.37(6) -101_555 101_555 n
O2 Sr1 O2 80.86(16) 1_555 -1_655 n
O2 Sr1 O2 89.9(4) 1_555 -101_555 n
O2 Sr1 Mg1 35.83(10) 1_555 1_555 n
O2 Sr1 Mg1 86.30(19) 1_555 1_655 n
O2 Sr1 Mg1 145.12(13) 1_555 101_545 n
O2 Sr1 Mg1 93.43(20) 1_555 101_555 n
O2 Sr1 O2 170.7(4) -1_655 -101_555 n
O2 Sr1 Mg1 84.84(18) -1_655 1_555 n
O2 Sr1 Mg1 35.41(10) -1_655 1_655 n
O2 Sr1 Mg1 93.21(18) -1_655 101_545 n
O2 Sr1 Mg1 144.40(12) -1_655 101_555 n
O2 Sr1 Mg1 87.22(19) -101_555 1_555 n
O2 Sr1 Mg1 145.31(11) -101_555 1_655 n
O2 Sr1 Mg1 94.01(19) -101_555 101_545 n
O2 Sr1 Mg1 36.26(9) -101_555 101_555 n
Mg1 Sr1 Mg1 108.42(4) 1_555 1_655 n
Mg1 Sr1 Mg1 109.70(5) 1_555 101_545 n
Mg1 Sr1 Mg1 110.73(4) 1_555 101_555 n
Mg1 Sr1 Mg1 108.53(4) 1_655 101_545 n
Mg1 Sr1 Mg1 109.55(5) 1_655 101_555 n
Mg1 Sr1 Mg1 109.87(4) 101_545 101_555 n
Sr1 Mo1 Sr1 108.42(4) 1_455 1_555 n
Sr1 Mo1 Sr1 71.58(4) 1_455 -1_555 n
Sr1 Mo1 Sr1 180.0 1_455 -1_655 n
Sr1 Mo1 Sr1 109.55(5) 1_455 101_444 n
Sr1 Mo1 Sr1 108.53(4) 1_455 101_454 n
Sr1 Mo1 Sr1 71.47(4) 1_455 -101_434 n
Sr1 Mo1 Sr1 70.45(5) 1_455 -101_444 n
Sr1 Mo1 O1 50.15(24) 1_455 1_555 n
Sr1 Mo1 O1 129.85(24) 1_455 -1_555 n
Sr1 Mo1 O2 128.25(32) 1_455 1_555 n
Sr1 Mo1 O2 51.75(32) 1_455 -1_555 n
Sr1 Mo1 O2b 54.00(23) 1_455 1_555 n
Sr1 Mo1 O2b 126.00(23) 1_455 -1_555 n
Sr1 Mo1 Sr1 179.972 1_555 -1_555 n
Sr1 Mo1 Sr1 71.58(4) 1_555 -1_655 n
Sr1 Mo1 Sr1 110.73(4) 1_555 101_444 n
Sr1 Mo1 Sr1 109.70(5) 1_555 101_454 n
Sr1 Mo1 Sr1 70.30(5) 1_555 -101_434 n
Sr1 Mo1 Sr1 69.27(4) 1_555 -101_444 n
Sr1 Mo1 O1 58.41(23) 1_555 1_555 n
Sr1 Mo1 O1 121.59(23) 1_555 -1_555 n
Sr1 Mo1 O2 48.20(32) 1_555 1_555 n
Sr1 Mo1 O2 131.80(32) 1_555 -1_555 n
Sr1 Mo1 O2b 118.95(23) 1_555 1_555 n
Sr1 Mo1 O2b 61.05(23) 1_555 -1_555 n
Sr1 Mo1 Sr1 108.42(4) -1_555 -1_655 n
Sr1 Mo1 Sr1 69.27(4) -1_555 101_444 n
Sr1 Mo1 Sr1 70.30(5) -1_555 101_454 n
Sr1 Mo1 Sr1 109.70(5) -1_555 -101_434 n
Sr1 Mo1 Sr1 110.73(4) -1_555 -101_444 n
Sr1 Mo1 O1 121.59(23) -1_555 1_555 n
Sr1 Mo1 O1 58.41(23) -1_555 -1_555 n
Sr1 Mo1 O2 131.80(32) -1_555 1_555 n
Sr1 Mo1 O2 48.20(32) -1_555 -1_555 n
Sr1 Mo1 O2b 61.05(23) -1_555 1_555 n
Sr1 Mo1 O2b 118.95(23) -1_555 -1_555 n
Sr1 Mo1 Sr1 70.45(5) -1_655 101_444 n
Sr1 Mo1 Sr1 71.47(4) -1_655 101_454 n
Sr1 Mo1 Sr1 108.53(4) -1_655 -101_434 n
Sr1 Mo1 Sr1 109.55(5) -1_655 -101_444 n
Sr1 Mo1 O1 129.85(24) -1_655 1_555 n
Sr1 Mo1 O1 50.15(24) -1_655 -1_555 n
Sr1 Mo1 O2 51.75(32) -1_655 1_555 n
Sr1 Mo1 O2 128.25(32) -1_655 -1_555 n
Sr1 Mo1 O2b 126.00(23) -1_655 1_555 n
Sr1 Mo1 O2b 54.00(23) -1_655 -1_555 n
Sr1 Mo1 Sr1 109.87(4) 101_444 101_454 n
Sr1 Mo1 Sr1 70.13(4) 101_444 -101_434 n
Sr1 Mo1 Sr1 180.0 101_444 -101_444 n
Sr1 Mo1 O1 129.30(24) 101_444 1_555 n
Sr1 Mo1 O1 50.70(24) 101_444 -1_555 n
Sr1 Mo1 O2 121.68(29) 101_444 1_555 n
Sr1 Mo1 O2 58.32(29) 101_444 -1_555 n
Sr1 Mo1 O2b 130.30(23) 101_444 1_555 n
Sr1 Mo1 O2b 49.70(23) 101_444 -1_555 n
Sr1 Mo1 Sr1 180.0 101_454 -101_434 n
Sr1 Mo1 Sr1 70.13(4) 101_454 -101_444 n
Sr1 Mo1 O1 120.49(24) 101_454 1_555 n
Sr1 Mo1 O1 59.51(24) 101_454 -1_555 n
Sr1 Mo1 O2 61.83(29) 101_454 1_555 n
Sr1 Mo1 O2 118.17(29) 101_454 -1_555 n
Sr1 Mo1 O2b 54.85(24) 101_454 1_555 n
Sr1 Mo1 O2b 125.15(24) 101_454 -1_555 n
Sr1 Mo1 Sr1 109.87(4) -101_434 -101_444 n
Sr1 Mo1 O1 59.51(24) -101_545 1_555 n
Sr1 Mo1 O1 120.49(24) -101_545 -1_555 n
Sr1 Mo1 O2 118.17(29) -101_545 1_555 n
Sr1 Mo1 O2 61.83(29) -101_545 -1_555 n
Sr1 Mo1 O2b 125.15(24) -101_545 1_555 n
Sr1 Mo1 O2b 54.85(24) -101_545 -1_555 n
Sr1 Mo1 O1 50.70(24) -101_555 1_555 n
Sr1 Mo1 O1 129.30(24) -101_555 -1_555 n
Sr1 Mo1 O2 58.32(29) -101_555 1_555 n
Sr1 Mo1 O2 121.68(29) -101_555 -1_555 n
Sr1 Mo1 O2b 49.70(23) -101_555 1_555 n
Sr1 Mo1 O2b 130.30(23) -101_555 -1_555 n
O1 Mo1 O1 179.9802 1_555 -1_555 n
O1 Mo1 O2 88.9(5) 1_555 1_555 n
O1 Mo1 O2 91.1(5) 1_555 -1_555 n
O1 Mo1 O2b 79.61(33) 1_555 1_555 n
O1 Mo1 O2b 100.39(33) 1_555 -1_555 n
O1 Mo1 O2 91.1(5) -1_555 1_555 n
O1 Mo1 O2 88.9(5) -1_555 -1_555 n
O1 Mo1 O2b 100.39(33) -1_555 1_555 n
O1 Mo1 O2b 79.61(33) -1_555 -1_555 n
O2 Mo1 O2 179.9604 1_555 -1_555 n
O2 Mo1 O2b 93.81(25) 1_555 1_555 n
O2 Mo1 O2b 86.19(25) 1_555 -1_555 n
O2 Mo1 O2b 86.19(25) -1_555 1_555 n
O2 Mo1 O2b 93.81(25) -1_555 -1_555 n
O2b Mo1 O2b 180.0 1_555 -1_555 n
Sr1 Mg2 Sr1 108.42(4) 1_555 1_565 n
Sr1 Mg2 Sr1 71.58(4) 1_555 -1_655 n
Sr1 Mg2 Sr1 180.0 1_555 -1_665 n
Sr1 Mg2 Sr1 109.54(5) 1_555 101_454 n
Sr1 Mg2 Sr1 110.72(4) 1_555 101_554 n
Sr1 Mg2 Sr1 69.28(4) 1_555 -101_444 n
Sr1 Mg2 Sr1 70.46(5) 1_555 -101_544 n
Sr1 Mg2 O1 129.72(23) 1_555 101_554 n
Sr1 Mg2 O1 50.28(23) 1_555 -101_555 n
Sr1 Mg2 O2 48.01(32) 1_555 1_555 n
Sr1 Mg2 O2 131.99(32) 1_555 -1_665 n
Sr1 Mg2 O2b 55.14(20) 1_555 1_655 n
Sr1 Mg2 O2b 124.86(20) 1_555 -1_565 n
Sr1 Mg2 Sr1 180.0 1_565 -1_655 n
Sr1 Mg2 Sr1 71.58(4) 1_565 -1_665 n
Sr1 Mg2 Sr1 108.54(4) 1_565 101_454 n
Sr1 Mg2 Sr1 109.71(5) 1_565 101_554 n
Sr1 Mg2 Sr1 70.29(5) 1_565 -101_444 n
Sr1 Mg2 Sr1 71.46(4) 1_565 -101_544 n
Sr1 Mg2 O1 121.55(22) 1_565 101_554 n
Sr1 Mg2 O1 58.45(22) 1_565 -101_555 n
Sr1 Mg2 O2 128.24(33) 1_565 1_555 n
Sr1 Mg2 O2 51.76(33) 1_565 -1_665 n
Sr1 Mg2 O2b 120.85(20) 1_565 1_655 n
Sr1 Mg2 O2b 59.15(20) 1_565 -1_565 n
Sr1 Mg2 Sr1 108.42(4) -1_655 -1_665 n
Sr1 Mg2 Sr1 71.46(4) -1_655 101_454 n
Sr1 Mg2 Sr1 70.29(5) -1_655 101_554 n
Sr1 Mg2 Sr1 109.71(5) -1_655 -101_444 n
Sr1 Mg2 Sr1 108.54(4) -1_655 -101_544 n
Sr1 Mg2 O1 58.45(22) -1_655 101_554 n
Sr1 Mg2 O1 121.55(22) -1_655 -101_555 n
Sr1 Mg2 O2 51.76(33) -1_655 1_555 n
Sr1 Mg2 O2 128.24(33) -1_655 -1_665 n
Sr1 Mg2 O2b 59.15(20) -1_655 1_655 n
Sr1 Mg2 O2b 120.85(20) -1_655 -1_565 n
Sr1 Mg2 Sr1 70.46(5) -1_665 101_454 n
Sr1 Mg2 Sr1 69.28(4) -1_665 101_554 n
Sr1 Mg2 Sr1 110.72(4) -1_665 -101_444 n
Sr1 Mg2 Sr1 109.54(5) -1_665 -101_544 n
Sr1 Mg2 O1 50.28(23) -1_665 101_554 n
Sr1 Mg2 O1 129.72(23) -1_665 -101_555 n
Sr1 Mg2 O2 131.99(32) -1_665 1_555 n
Sr1 Mg2 O2 48.01(32) -1_665 -1_665 n
Sr1 Mg2 O2b 124.86(20) -1_665 1_655 n
Sr1 Mg2 O2b 55.14(20) -1_665 -1_565 n
Sr1 Mg2 Sr1 109.87(4) 101_454 101_554 n
Sr1 Mg2 Sr1 70.13(4) 101_454 -101_444 n
Sr1 Mg2 Sr1 180.0 101_454 -101_544 n
Sr1 Mg2 O1 51.18(22) 101_454 101_554 n
Sr1 Mg2 O1 128.82(22) 101_454 -101_555 n
Sr1 Mg2 O2 61.87(29) 101_454 1_555 n
Sr1 Mg2 O2 118.13(29) 101_454 -1_665 n
Sr1 Mg2 O2b 130.59(20) 101_454 1_655 n
Sr1 Mg2 O2b 49.41(20) 101_454 -1_565 n
Sr1 Mg2 Sr1 180.0 101_554 -101_444 n
Sr1 Mg2 Sr1 70.13(4) 101_554 -101_544 n
Sr1 Mg2 O1 58.80(22) 101_554 101_554 n
Sr1 Mg2 O1 121.20(22) 101_554 -101_555 n
Sr1 Mg2 O2 121.52(29) 101_554 1_555 n
Sr1 Mg2 O2 58.48(29) 101_554 -1_665 n
Sr1 Mg2 O2b 55.80(21) 101_554 1_655 n
Sr1 Mg2 O2b 124.20(21) 101_554 -1_565 n
Sr1 Mg2 Sr1 109.87(4) -101_444 -101_544 n
Sr1 Mg2 O1 121.20(22) -101_555 101_554 n
Sr1 Mg2 O1 58.80(22) -101_555 -101_555 n
Sr1 Mg2 O2 58.48(29) -101_555 1_555 n
Sr1 Mg2 O2 121.52(29) -101_555 -1_665 n
Sr1 Mg2 O2b 124.20(21) -101_555 1_655 n
Sr1 Mg2 O2b 55.80(21) -101_555 -1_565 n
Sr1 Mg2 O1 128.82(22) -101_655 101_554 n
Sr1 Mg2 O1 51.18(22) -101_655 -101_555 n
Sr1 Mg2 O2 118.13(29) -101_655 1_555 n
Sr1 Mg2 O2 61.87(29) -101_655 -1_665 n
Sr1 Mg2 O2b 49.41(20) -101_655 1_655 n
Sr1 Mg2 O2b 130.59(20) -101_655 -1_565 n
O1 Mg2 O1 180.0 101_554 -101_555 n
O1 Mg2 O2 92.7(5) 101_554 1_555 n
O1 Mg2 O2 87.3(5) 101_554 -1_665 n
O1 Mg2 O2b 99.32(29) 101_554 1_655 n
O1 Mg2 O2b 80.68(29) 101_554 -1_565 n
O1 Mg2 O2 87.3(5) -101_555 1_555 n
O1 Mg2 O2 92.7(5) -101_555 -1_665 n
O1 Mg2 O2b 80.68(29) -101_555 1_655 n
O1 Mg2 O2b 99.32(29) -101_555 -1_565 n
O2 Mg2 O2 180.0 1_555 -1_665 n
O2 Mg2 O2b 85.25(23) 1_555 1_655 n
O2 Mg2 O2b 94.75(23) 1_555 -1_565 n
O2 Mg2 O2b 94.75(23) -1_665 1_655 n
O2 Mg2 O2b 85.25(23) -1_665 -1_565 n
O2b Mg2 O2b 180.0 1_655 -1_565 n
Sr1 O1 Sr1 173.74(27) 1_455 1_555 n
Sr1 O1 Sr1 91.01(26) 1_455 -101_434 n
Sr1 O1 Sr1 96.26(23) 1_455 -101_444 n
Sr1 O1 Mo1 96.44(25) 1_455 1_555 n
Sr1 O1 Mg2 91.75(23) 1_455 101_445 n
Sr1 O1 Mg1 96.44(25) 1_455 1_555 n
Sr1 O1 Mo2 91.75(23) 1_455 101_445 n
Sr1 O1 Sr1 84.29(19) 1_555 -101_434 n
Sr1 O1 Sr1 88.30(26) 1_555 -101_444 n
Sr1 O1 Mo1 87.43(24) 1_555 1_555 n
Sr1 O1 Mg2 83.73(21) 1_555 101_445 n
Sr1 O1 Mg1 87.43(24) 1_555 1_555 n
Sr1 O1 Mo2 83.73(21) 1_555 101_445 n
Sr1 O1 Sr1 172.37(31) -101_434 -101_444 n
Sr1 O1 Mo1 86.53(24) -101_545 1_555 n
Sr1 O1 Mg2 84.97(22) -101_545 101_445 n
Sr1 O1 Mg1 86.53(24) -101_545 1_555 n
Sr1 O1 Mo2 84.97(22) -101_545 101_445 n
Sr1 O1 Mo1 94.93(26) -101_555 1_555 n
Sr1 O1 Mg2 92.48(24) -101_555 101_445 n
Sr1 O1 Mg1 94.93(26) -101_555 1_555 n
Sr1 O1 Mo2 92.48(24) -101_555 101_445 n
Mo1 O1 Mg2 168.3(4) 1_555 101_445 n
Mo1 O1 Mg1 0.0 1_555 1_555 n
Mo1 O1 Mo2 168.3(4) 1_555 101_445 n
Mg2 O1 Mg1 168.3(4) 101_445 1_555 n
Mg2 O1 Mo2 0.0 101_445 101_445 n
Mg1 O1 Mo2 168.3(4) 1_555 101_445 n
Sr1 O2 Sr1 99.14(16) 1_555 -1_655 n
Sr1 O2 Sr1 90.1(4) 1_555 -101_444 n
Sr1 O2 Mo1 95.97(35) 1_555 1_555 n
Sr1 O2 Mg2 97.0(4) 1_555 1_555 n
Sr1 O2 Mg1 95.97(35) 1_555 1_555 n
Sr1 O2 Mo2 97.0(4) 1_555 1_555 n
Sr1 O2 Sr1 170.7(4) -1_655 -101_444 n
Sr1 O2 Mo1 92.8(4) -1_655 1_555 n
Sr1 O2 Mg2 93.6(4) -1_655 1_555 n
Sr1 O2 Mg1 92.8(4) -1_655 1_555 n
Sr1 O2 Mo2 93.6(4) -1_655 1_555 n
Sr1 O2 Mo1 85.43(27) -101_555 1_555 n
Sr1 O2 Mg2 85.96(29) -101_555 1_555 n
Sr1 O2 Mg1 85.43(27) -101_555 1_555 n
Sr1 O2 Mo2 85.96(29) -101_555 1_555 n
Mo1 O2 Mg2 164.38(34) 1_555 1_555 n
Mo1 O2 Mg1 0.0 1_555 1_555 n
Mo1 O2 Mo2 164.38(34) 1_555 1_555 n
Mg2 O2 Mg1 164.38(34) 1_555 1_555 n
Mg2 O2 Mo2 0.0 1_555 1_555 n
Mg1 O2 Mo2 164.38(34) 1_555 1_555 n
Sr1 Mg1 Sr1 108.42(4) 1_455 1_555 n
Sr1 Mg1 Sr1 71.58(4) 1_455 -1_555 n
Sr1 Mg1 Sr1 180.0 1_455 -1_655 n
Sr1 Mg1 Sr1 109.55(5) 1_455 101_444 n
Sr1 Mg1 Sr1 108.53(4) 1_455 101_454 n
Sr1 Mg1 Sr1 71.47(4) 1_455 -101_434 n
Sr1 Mg1 Sr1 70.45(5) 1_455 -101_444 n
Sr1 Mg1 O1 50.15(24) 1_455 1_555 n
Sr1 Mg1 O1 129.85(24) 1_455 -1_555 n
Sr1 Mg1 O2 128.25(32) 1_455 1_555 n
Sr1 Mg1 O2 51.75(32) 1_455 -1_555 n
Sr1 Mg1 O2b 54.00(23) 1_455 1_555 n
Sr1 Mg1 O2b 126.00(23) 1_455 -1_555 n
Sr1 Mg1 Sr1 179.972 1_555 -1_555 n
Sr1 Mg1 Sr1 71.58(4) 1_555 -1_655 n
Sr1 Mg1 Sr1 110.73(4) 1_555 101_444 n
Sr1 Mg1 Sr1 109.70(5) 1_555 101_454 n
Sr1 Mg1 Sr1 70.30(5) 1_555 -101_434 n
Sr1 Mg1 Sr1 69.27(4) 1_555 -101_444 n
Sr1 Mg1 O1 58.41(23) 1_555 1_555 n
Sr1 Mg1 O1 121.59(23) 1_555 -1_555 n
Sr1 Mg1 O2 48.20(32) 1_555 1_555 n
Sr1 Mg1 O2 131.80(32) 1_555 -1_555 n
Sr1 Mg1 O2b 118.95(23) 1_555 1_555 n
Sr1 Mg1 O2b 61.05(23) 1_555 -1_555 n
Sr1 Mg1 Sr1 108.42(4) -1_555 -1_655 n
Sr1 Mg1 Sr1 69.27(4) -1_555 101_444 n
Sr1 Mg1 Sr1 70.30(5) -1_555 101_454 n
Sr1 Mg1 Sr1 109.70(5) -1_555 -101_434 n
Sr1 Mg1 Sr1 110.73(4) -1_555 -101_444 n
Sr1 Mg1 O1 121.59(23) -1_555 1_555 n
Sr1 Mg1 O1 58.41(23) -1_555 -1_555 n
Sr1 Mg1 O2 131.80(32) -1_555 1_555 n
Sr1 Mg1 O2 48.20(32) -1_555 -1_555 n
Sr1 Mg1 O2b 61.05(23) -1_555 1_555 n
Sr1 Mg1 O2b 118.95(23) -1_555 -1_555 n
Sr1 Mg1 Sr1 70.45(5) -1_655 101_444 n
Sr1 Mg1 Sr1 71.47(4) -1_655 101_454 n
Sr1 Mg1 Sr1 108.53(4) -1_655 -101_434 n
Sr1 Mg1 Sr1 109.55(5) -1_655 -101_444 n
Sr1 Mg1 O1 129.85(24) -1_655 1_555 n
Sr1 Mg1 O1 50.15(24) -1_655 -1_555 n
Sr1 Mg1 O2 51.75(32) -1_655 1_555 n
Sr1 Mg1 O2 128.25(32) -1_655 -1_555 n
Sr1 Mg1 O2b 126.00(23) -1_655 1_555 n
Sr1 Mg1 O2b 54.00(23) -1_655 -1_555 n
Sr1 Mg1 Sr1 109.87(4) 101_444 101_454 n
Sr1 Mg1 Sr1 70.13(4) 101_444 -101_434 n
Sr1 Mg1 Sr1 180.0 101_444 -101_444 n
Sr1 Mg1 O1 129.30(24) 101_444 1_555 n
Sr1 Mg1 O1 50.70(24) 101_444 -1_555 n
Sr1 Mg1 O2 121.68(29) 101_444 1_555 n
Sr1 Mg1 O2 58.32(29) 101_444 -1_555 n
Sr1 Mg1 O2b 130.30(23) 101_444 1_555 n
Sr1 Mg1 O2b 49.70(23) 101_444 -1_555 n
Sr1 Mg1 Sr1 180.0 101_454 -101_434 n
Sr1 Mg1 Sr1 70.13(4) 101_454 -101_444 n
Sr1 Mg1 O1 120.49(24) 101_454 1_555 n
Sr1 Mg1 O1 59.51(24) 101_454 -1_555 n
Sr1 Mg1 O2 61.83(29) 101_454 1_555 n
Sr1 Mg1 O2 118.17(29) 101_454 -1_555 n
Sr1 Mg1 O2b 54.85(24) 101_454 1_555 n
Sr1 Mg1 O2b 125.15(24) 101_454 -1_555 n
Sr1 Mg1 Sr1 109.87(4) -101_434 -101_444 n
Sr1 Mg1 O1 59.51(24) -101_545 1_555 n
Sr1 Mg1 O1 120.49(24) -101_545 -1_555 n
Sr1 Mg1 O2 118.17(29) -101_545 1_555 n
Sr1 Mg1 O2 61.83(29) -101_545 -1_555 n
Sr1 Mg1 O2b 125.15(24) -101_545 1_555 n
Sr1 Mg1 O2b 54.85(24) -101_545 -1_555 n
Sr1 Mg1 O1 50.70(24) -101_555 1_555 n
Sr1 Mg1 O1 129.30(24) -101_555 -1_555 n
Sr1 Mg1 O2 58.32(29) -101_555 1_555 n
Sr1 Mg1 O2 121.68(29) -101_555 -1_555 n
Sr1 Mg1 O2b 49.70(23) -101_555 1_555 n
Sr1 Mg1 O2b 130.30(23) -101_555 -1_555 n
O1 Mg1 O1 179.9802 1_555 -1_555 n
O1 Mg1 O2 88.9(5) 1_555 1_555 n
O1 Mg1 O2 91.1(5) 1_555 -1_555 n
O1 Mg1 O2b 79.61(33) 1_555 1_555 n
O1 Mg1 O2b 100.39(33) 1_555 -1_555 n
O1 Mg1 O2 91.1(5) -1_555 1_555 n
O1 Mg1 O2 88.9(5) -1_555 -1_555 n
O1 Mg1 O2b 100.39(33) -1_555 1_555 n
O1 Mg1 O2b 79.61(33) -1_555 -1_555 n
O2 Mg1 O2 179.9604 1_555 -1_555 n
O2 Mg1 O2b 93.81(25) 1_555 1_555 n
O2 Mg1 O2b 86.19(25) 1_555 -1_555 n
O2 Mg1 O2b 86.19(25) -1_555 1_555 n
O2 Mg1 O2b 93.81(25) -1_555 -1_555 n
O2b Mg1 O2b 180.0 1_555 -1_555 n
Sr1 Mo2 Sr1 108.42(4) 1_555 1_565 n
Sr1 Mo2 Sr1 71.58(4) 1_555 -1_655 n
Sr1 Mo2 Sr1 180.0 1_555 -1_665 n
Sr1 Mo2 Sr1 109.54(5) 1_555 101_454 n
Sr1 Mo2 Sr1 110.72(4) 1_555 101_554 n
Sr1 Mo2 Sr1 69.28(4) 1_555 -101_444 n
Sr1 Mo2 Sr1 70.46(5) 1_555 -101_544 n
Sr1 Mo2 O1 129.72(23) 1_555 101_554 n
Sr1 Mo2 O1 50.28(23) 1_555 -101_555 n
Sr1 Mo2 O2 48.01(32) 1_555 1_555 n
Sr1 Mo2 O2 131.99(32) 1_555 -1_665 n
Sr1 Mo2 O2b 55.14(20) 1_555 1_655 n
Sr1 Mo2 O2b 124.86(20) 1_555 -1_565 n
Sr1 Mo2 Sr1 180.0 1_565 -1_655 n
Sr1 Mo2 Sr1 71.58(4) 1_565 -1_665 n
Sr1 Mo2 Sr1 108.54(4) 1_565 101_454 n
Sr1 Mo2 Sr1 109.71(5) 1_565 101_554 n
Sr1 Mo2 Sr1 70.29(5) 1_565 -101_444 n
Sr1 Mo2 Sr1 71.46(4) 1_565 -101_544 n
Sr1 Mo2 O1 121.55(22) 1_565 101_554 n
Sr1 Mo2 O1 58.45(22) 1_565 -101_555 n
Sr1 Mo2 O2 128.24(33) 1_565 1_555 n
Sr1 Mo2 O2 51.76(33) 1_565 -1_665 n
Sr1 Mo2 O2b 120.85(20) 1_565 1_655 n
Sr1 Mo2 O2b 59.15(20) 1_565 -1_565 n
Sr1 Mo2 Sr1 108.42(4) -1_655 -1_665 n
Sr1 Mo2 Sr1 71.46(4) -1_655 101_454 n
Sr1 Mo2 Sr1 70.29(5) -1_655 101_554 n
Sr1 Mo2 Sr1 109.71(5) -1_655 -101_444 n
Sr1 Mo2 Sr1 108.54(4) -1_655 -101_544 n
Sr1 Mo2 O1 58.45(22) -1_655 101_554 n
Sr1 Mo2 O1 121.55(22) -1_655 -101_555 n
Sr1 Mo2 O2 51.76(33) -1_655 1_555 n
Sr1 Mo2 O2 128.24(33) -1_655 -1_665 n
Sr1 Mo2 O2b 59.15(20) -1_655 1_655 n
Sr1 Mo2 O2b 120.85(20) -1_655 -1_565 n
Sr1 Mo2 Sr1 70.46(5) -1_665 101_454 n
Sr1 Mo2 Sr1 69.28(4) -1_665 101_554 n
Sr1 Mo2 Sr1 110.72(4) -1_665 -101_444 n
Sr1 Mo2 Sr1 109.54(5) -1_665 -101_544 n
Sr1 Mo2 O1 50.28(23) -1_665 101_554 n
Sr1 Mo2 O1 129.72(23) -1_665 -101_555 n
Sr1 Mo2 O2 131.99(32) -1_665 1_555 n
Sr1 Mo2 O2 48.01(32) -1_665 -1_665 n
Sr1 Mo2 O2b 124.86(20) -1_665 1_655 n
Sr1 Mo2 O2b 55.14(20) -1_665 -1_565 n
Sr1 Mo2 Sr1 109.87(4) 101_454 101_554 n
Sr1 Mo2 Sr1 70.13(4) 101_454 -101_444 n
Sr1 Mo2 Sr1 180.0 101_454 -101_544 n
Sr1 Mo2 O1 51.18(22) 101_454 101_554 n
Sr1 Mo2 O1 128.82(22) 101_454 -101_555 n
Sr1 Mo2 O2 61.87(29) 101_454 1_555 n
Sr1 Mo2 O2 118.13(29) 101_454 -1_665 n
Sr1 Mo2 O2b 130.59(20) 101_454 1_655 n
Sr1 Mo2 O2b 49.41(20) 101_454 -1_565 n
Sr1 Mo2 Sr1 180.0 101_554 -101_444 n
Sr1 Mo2 Sr1 70.13(4) 101_554 -101_544 n
Sr1 Mo2 O1 58.80(22) 101_554 101_554 n
Sr1 Mo2 O1 121.20(22) 101_554 -101_555 n
Sr1 Mo2 O2 121.52(29) 101_554 1_555 n
Sr1 Mo2 O2 58.48(29) 101_554 -1_665 n
Sr1 Mo2 O2b 55.80(21) 101_554 1_655 n
Sr1 Mo2 O2b 124.20(21) 101_554 -1_565 n
Sr1 Mo2 Sr1 109.87(4) -101_444 -101_544 n
Sr1 Mo2 O1 121.20(22) -101_555 101_554 n
Sr1 Mo2 O1 58.80(22) -101_555 -101_555 n
Sr1 Mo2 O2 58.48(29) -101_555 1_555 n
Sr1 Mo2 O2 121.52(29) -101_555 -1_665 n
Sr1 Mo2 O2b 124.20(21) -101_555 1_655 n
Sr1 Mo2 O2b 55.80(21) -101_555 -1_565 n
Sr1 Mo2 O1 128.82(22) -101_655 101_554 n
Sr1 Mo2 O1 51.18(22) -101_655 -101_555 n
Sr1 Mo2 O2 118.13(29) -101_655 1_555 n
Sr1 Mo2 O2 61.87(29) -101_655 -1_665 n
Sr1 Mo2 O2b 49.41(20) -101_655 1_655 n
Sr1 Mo2 O2b 130.59(20) -101_655 -1_565 n
O1 Mo2 O1 180.0 101_554 -101_555 n
O1 Mo2 O2 92.7(5) 101_554 1_555 n
O1 Mo2 O2 87.3(5) 101_554 -1_665 n
O1 Mo2 O2b 99.32(29) 101_554 1_655 n
O1 Mo2 O2b 80.68(29) 101_554 -1_565 n
O1 Mo2 O2 87.3(5) -101_555 1_555 n
O1 Mo2 O2 92.7(5) -101_555 -1_665 n
O1 Mo2 O2b 80.68(29) -101_555 1_655 n
O1 Mo2 O2b 99.32(29) -101_555 -1_565 n
O2 Mo2 O2 180.0 1_555 -1_665 n
O2 Mo2 O2b 85.25(23) 1_555 1_655 n
O2 Mo2 O2b 94.75(23) 1_555 -1_565 n
O2 Mo2 O2b 94.75(23) -1_665 1_655 n
O2 Mo2 O2b 85.25(23) -1_665 -1_565 n
O2b Mo2 O2b 180.0 1_655 -1_565 n
Sr1 O2b Sr1 87.72(17) 1_455 -1_555 n
Sr1 O2b Sr1 169.73(25) 1_455 101_454 n
Sr1 O2b Sr1 93.59(27) 1_455 -101_444 n
Sr1 O2b Mo1 94.28(26) 1_455 1_555 n
Sr1 O2b Mg2 86.30(21) 1_455 1_455 n
Sr1 O2b Mg1 94.28(26) 1_455 1_555 n
Sr1 O2b Mo2 86.30(21) 1_455 1_455 n
Sr1 O2b Sr1 85.51(23) -1_555 101_454 n
Sr1 O2b Sr1 175.00(23) -1_555 -101_444 n
Sr1 O2b Mo1 86.68(25) -1_555 1_555 n
Sr1 O2b Mg2 83.08(21) -1_555 1_455 n
Sr1 O2b Mg1 86.68(25) -1_555 1_555 n
Sr1 O2b Mo2 83.08(21) -1_555 1_455 n
Sr1 O2b Sr1 92.53(19) 101_454 -101_444 n
Sr1 O2b Mo1 93.02(27) 101_454 1_555 n
Sr1 O2b Mg2 85.23(23) 101_454 1_455 n
Sr1 O2b Mg1 93.02(27) 101_454 1_555 n
Sr1 O2b Mo2 85.23(23) 101_454 1_455 n
Sr1 O2b Mo1 98.03(26) -101_555 1_555 n
Sr1 O2b Mg2 92.17(23) -101_555 1_455 n
Sr1 O2b Mg1 98.03(26) -101_555 1_555 n
Sr1 O2b Mo2 92.17(23) -101_555 1_455 n
Mo1 O2b Mg2 169.7(4) 1_555 1_455 n
Mo1 O2b Mg1 0.0 1_555 1_555 n
Mo1 O2b Mo2 169.7(4) 1_555 1_455 n
Mg2 O2b Mg1 169.7(4) 1_455 1_555 n
Mg2 O2b Mo2 0.0 1_455 1_455 n
Mg1 O2b Mo2 169.7(4) 1_555 1_455 n

loop_
_geom_bond_atom_site_label_1
_geom_bond_atom_site_label_2
_geom_bond_distance
_geom_bond_site_symmetry_2
_geom_bond_publ_flag
Sr1 Sr1 4.0158(29) -1_655 n
Sr1 Sr1 3.9096(29) -1_656 n
Sr1 Sr1 3.9334(34) -101_434 n
Sr1 Sr1 3.8589(28) -101_444 n
Sr1 Sr1 4.0188(28) -101_534 n
Sr1 Sr1 3.9453(34) -101_544 n
Sr1 Mo1 3.4086(16) 1_555 n
Sr1 Mo1 3.4578(14) 1_655 n
Sr1 Mo1 3.4234(16) 101_545 n
Sr1 Mo1 3.3813(15) 101_555 n
Sr1 Mg2 3.4547(15) 1_545 n
Sr1 Mg2 3.4115(16) 1_555 n
Sr1 Mg2 3.3775(14) 101_445 n
Sr1 Mg2 3.4273(16) 101_545 n
Sr1 O1 2.906(8) 1_555 n
Sr1 O1 2.672(8) 1_655 n
Sr1 O1 2.955(8) -101_434 n
Sr1 O1 2.626(8) -101_444 n
Sr1 O2 2.555(11) 1_555 n
Sr1 O2 2.719(11) -1_655 n
Sr1 O2 3.043(10) 101_545 n
Sr1 O2 2.887(10) -101_444 n
Sr1 Mg1 3.4086(16) 1_555 n
Sr1 Mg1 3.4578(14) 1_655 n
Sr1 Mg1 3.4234(16) 101_545 n
Sr1 Mg1 3.3813(15) 101_555 n
Sr1 Mo2 3.4547(15) 1_545 n
Sr1 Mo2 3.4115(16) 1_555 n
Sr1 Mo2 3.3775(14) 101_445 n
Sr1 Mo2 3.4273(16) 101_545 n
Sr1 O2b 2.805(7) 1_655 n
Sr1 O2b 2.988(7) -1_555 n
Sr1 O2b 2.803(8) 101_545 n
Sr1 O2b 2.604(7) -101_444 n
Mo1 Sr1 3.4578(14) 1_455 n
Mo1 Sr1 3.4086(16) 1_555 n
Mo1 Sr1 3.4086(16) -1_555 n
Mo1 Sr1 3.4578(14) -1_655 n
Mo1 Sr1 3.3813(15) 101_444 n
Mo1 Sr1 3.4234(16) 101_454 n
Mo1 Sr1 3.4234(16) -101_434 n
Mo1 Sr1 3.3813(15) -101_444 n
Mo1 O1 1.9159(27) 1_555 n
Mo1 O1 1.9159(27) -1_555 n
Mo1 O2 2.006(4) 1_555 n
Mo1 O2 2.006(4) -1_555 n
Mo1 O2b 1.823(5) 1_555 n
Mo1 O2b 1.823(5) -1_555 n
Mg2 Sr1 3.4115(16) 1_555 n
Mg2 Sr1 3.4547(15) 1_565 n
Mg2 Sr1 3.4547(15) -1_655 n
Mg2 Sr1 3.4115(16) -1_665 n
Mg2 Sr1 3.4273(16) 101_454 n
Mg2 Sr1 3.3775(14) 101_554 n
Mg2 Sr1 3.3775(14) -101_444 n
Mg2 Sr1 3.4273(16) -101_544 n
Mg2 O1 2.0667(27) 101_554 n
Mg2 O1 2.0667(27) -101_444 n
Mg2 O2 1.969(5) 1_555 n
Mg2 O2 1.969(5) -1_665 n
Mg2 O2b 2.131(5) 1_655 n
Mg2 O2b 2.131(5) -1_565 n
O1 Sr1 2.672(8) 1_455 n
O1 Sr1 2.906(8) 1_555 n
O1 Sr1 2.955(8) -101_434 n
O1 Sr1 2.626(8) -101_444 n
O1 Mo1 1.9159(27) 1_555 n
O1 Mg2 2.0667(27) 101_445 n
O1 Mg1 1.9159(27) 1_555 n
O1 Mo2 2.0667(27) 101_445 n
O2 Sr1 2.555(11) 1_555 n
O2 Sr1 2.719(11) -1_655 n
O2 Sr1 3.043(10) 101_454 n
O2 Sr1 2.887(10) -101_444 n
O2 Mo1 2.006(4) 1_555 n
O2 Mg2 1.969(5) 1_555 n
O2 Mg1 2.006(4) 1_555 n
O2 Mo2 1.969(5) 1_555 n
Mg1 Sr1 3.4578(14) 1_455 n
Mg1 Sr1 3.4086(16) 1_555 n
Mg1 Sr1 3.4086(16) -1_555 n
Mg1 Sr1 3.4578(14) -1_655 n
Mg1 Sr1 3.3813(15) 101_444 n
Mg1 Sr1 3.4234(16) 101_454 n
Mg1 Sr1 3.4234(16) -101_434 n
Mg1 Sr1 3.3813(15) -101_444 n
Mg1 O1 1.9159(27) 1_555 n
Mg1 O1 1.9159(27) -1_555 n
Mg1 O2 2.006(4) 1_555 n
Mg1 O2 2.006(4) -1_555 n
Mg1 O2b 1.823(5) 1_555 n
Mg1 O2b 1.823(5) -1_555 n
Mo2 Sr1 3.4115(16) 1_555 n
Mo2 Sr1 3.4547(15) 1_565 n
Mo2 Sr1 3.4547(15) -1_655 n
Mo2 Sr1 3.4115(16) -1_665 n
Mo2 Sr1 3.4273(16) 101_454 n
Mo2 Sr1 3.3775(14) 101_554 n
Mo2 Sr1 3.3775(14) -101_444 n
Mo2 Sr1 3.4273(16) -101_544 n
Mo2 O1 2.0667(27) 101_554 n
Mo2 O1 2.0667(27) -101_444 n
Mo2 O2 1.969(5) 1_555 n
Mo2 O2 1.969(5) -1_665 n
Mo2 O2b 2.131(5) 1_655 n
Mo2 O2b 2.131(5) -1_565 n
O2b Sr1 2.805(7) 1_455 n
O2b Sr1 2.988(7) -1_555 n
O2b Sr1 2.803(8) 101_454 n
O2b Sr1 2.604(7) -101_444 n
O2b Mo1 1.823(5) 1_555 n
O2b Mg2 2.131(5) 1_455 n
O2b Mg1 1.823(5) 1_555 n
O2b Mo2 2.131(5) 1_455 n

loop_
_pd_block_diffractogram_id
2006-08-22T13:30|FINAL_POL_XRAY_H_01|jbc|panalytical
